data_4121201
loop_
_publ_author_name
'Gina M. Chiarella'
'F. Albert Cotton'
'Jason C. Durivage'
'Dennis L. Lichtenberger'
'Carlos A. Murillo'

_publ_contact_author_address
;
Departmentof Chemistry, Texas A&M University,P.O. Box 3255, College Station,
Texas 77843-3255, USA
;
_publ_contact_author_email 'murillo@tamu.edu '
_publ_contact_author_name 'Carlos A. Murillo'
_publ_contact_author_phone 979-845-1533
_publ_section_title
;
 Solubilizing the Most Easily Ionized Molecules and Generating Powerful
 Reducing Agents
;
_journal_name_full 'Journal of the American Chemical Society'
_journal_page_first 17889
_journal_page_last 17896
_journal_paper_doi 10.1021/ja408291k
_journal_volume 135
_journal_year 2013
_chemical_formula_moiety 'C60 H112 N12 W2, 2(Cl)'
_chemical_formula_sum 'C60 H112 Cl2 N12 W2'
_chemical_formula_weight 1440.22
_chemical_name_systematic
; 
 ? 
;
_space_group_IT_number 14
_symmetry_cell_setting monoclinic
_symmetry_space_group_name_Hall '-P 2ybc'
_symmetry_space_group_name_H-M 'P 1 21/c 1'
_atom_sites_solution_hydrogens geom
_atom_sites_solution_primary direct
_atom_sites_solution_secondary difmap
_audit_creation_method SHELXL-97
_cell_angle_alpha 90.00
_cell_angle_beta 97.635(5)
_cell_angle_gamma 90.00
_cell_formula_units_Z 4
_cell_length_a 16.894(4)
_cell_length_b 16.778(4)
_cell_length_c 22.935(6)
_cell_measurement_reflns_used 7938
_cell_measurement_temperature 213(2)
_cell_measurement_theta_max 27.22
_cell_measurement_theta_min 2.16
_cell_volume 6443(3)
_computing_cell_refinement 'SMART (Bruker, 2001)'
_computing_data_collection 'SMART (Bruker, 2001)'
_computing_data_reduction 'SMART (Bruker, 2001)'
_computing_molecular_graphics 'SHELXL97 (Sheldrick, 2008)'
_computing_publication_material 'SHELXL97 (Sheldrick, 2008)'
_computing_structure_refinement 'SHELXL-97 (Sheldrick, 1997)'
_computing_structure_solution 'SHELXS-97 (Sheldrick, 1990)'
_diffrn_ambient_temperature 213(2)
_diffrn_measured_fraction_theta_full 0.985
_diffrn_measured_fraction_theta_max 0.985
_diffrn_measurement_device_type 'Bruker SMART 1K CCD area-detector'
_diffrn_measurement_method 'phi and omega scans'
_diffrn_radiation_monochromator graphite
_diffrn_radiation_source 'fine-focus sealed tube'
_diffrn_radiation_type MoK\a
_diffrn_radiation_wavelength 0.71073
_diffrn_reflns_av_R_equivalents 0.0729
_diffrn_reflns_av_sigmaI/netI 0.1111
_diffrn_reflns_limit_h_max 21
_diffrn_reflns_limit_h_min -21
_diffrn_reflns_limit_k_max 21
_diffrn_reflns_limit_k_min -21
_diffrn_reflns_limit_l_max 24
_diffrn_reflns_limit_l_min -29
_diffrn_reflns_number 42958
_diffrn_reflns_theta_full 27.65
_diffrn_reflns_theta_max 27.65
_diffrn_reflns_theta_min 1.51
_diffrn_standards_decay_% 0
_diffrn_standards_interval_count 0
_diffrn_standards_interval_time 0
_diffrn_standards_number 0
_exptl_absorpt_coefficient_mu 3.697
_exptl_absorpt_correction_T_max 0.6070
_exptl_absorpt_correction_T_min 0.4835
_exptl_absorpt_correction_type multi-scan
_exptl_absorpt_process_details 'SADABS; Sheldrick, 2004'
_exptl_crystal_colour green
_exptl_crystal_density_diffrn 1.485
_exptl_crystal_description block
_exptl_crystal_F_000 2952
_exptl_crystal_size_max 0.23
_exptl_crystal_size_mid 0.20
_exptl_crystal_size_min 0.15
_refine_diff_density_max 2.353
_refine_diff_density_min -1.423
_refine_diff_density_rms 0.193
_refine_ls_extinction_method none
_refine_ls_goodness_of_fit_ref 0.897
_refine_ls_hydrogen_treatment constr
_refine_ls_matrix_type full
_refine_ls_number_parameters 701
_refine_ls_number_reflns 14770
_refine_ls_number_restraints 290
_refine_ls_restrained_S_all 0.901
_refine_ls_R_factor_all 0.1018
_refine_ls_R_factor_gt 0.0518
_refine_ls_shift/su_max 0.002
_refine_ls_shift/su_mean 0.000
_refine_ls_structure_factor_coef Fsqd
_refine_ls_weighting_details 'calc w=1/[\s^2^(Fo^2^)+(0.0430P)^2^+0.0000P] where P=(Fo^2^+2Fc^2^)/3'
_refine_ls_weighting_scheme calc
_refine_ls_wR_factor_gt 0.0968
_refine_ls_wR_factor_ref 0.1077
_reflns_number_gt 7930
_reflns_number_total 14770
_reflns_threshold_expression >2sigma(I)
_cod_data_source_file ja408291k_si_002_1.cif
_cod_data_source_block W2Cl2(TEhpp)4
_cod_database_code 4121201

loop_
_symmetry_equiv_pos_as_xyz
'x, y, z'
'-x, y+1/2, -z+1/2'
'-x, -y, -z'
'x, -y-1/2, z-1/2'

loop_
_atom_site_label
_atom_site_type_symbol
_atom_site_fract_x
_atom_site_fract_y
_atom_site_fract_z
_atom_site_U_iso_or_equiv
_atom_site_adp_type
_atom_site_occupancy
_atom_site_symmetry_multiplicity
_atom_site_calc_flag
_atom_site_refinement_flags
W1 W 0.302504(16) 1.025711(16) 0.258446(14) 0.01899(8) Uani 1 1 d .
W2 W 0.202412(17) 0.936266(16) 0.240443(14) 0.01881(8) Uani 1 1 d .
Cl1 Cl 0.42952(10) 1.13933(11) 0.27722(9) 0.0326(5) Uani 1 1 d .
Cl2 Cl 0.07500(11) 0.82499(11) 0.22121(9) 0.0340(5) Uani 1 1 d .
N1 N 0.3792(3) 0.9362(3) 0.2972(3) 0.0201(14) Uani 1 1 d .
N2 N 0.2818(3) 0.8420(3) 0.2637(3) 0.0183(13) Uani 1 1 d .
N3 N 0.4108(3) 0.7995(3) 0.3078(3) 0.0257(15) Uani 1 1 d .
N4 N 0.2279(3) 1.1184(3) 0.2200(2) 0.0178(13) Uani 1 1 d .
N5 N 0.1234(3) 1.0272(3) 0.2109(3) 0.0215(14) Uani 1 1 d .
N6 N 0.0940(3) 1.1644(3) 0.2000(3) 0.0269(15) Uani 1 1 d .
N8 N 0.2255(3) 0.9239(3) 0.1525(3) 0.0237(14) Uani 1 1 d .
N7 N 0.3418(3) 0.9973(3) 0.1776(2) 0.0194(13) Uani 1 1 d .
N9 N 0.3130(3) 0.9424(3) 0.0818(3) 0.0269(15) Uani 1 1 d .
N10 N 0.2679(3) 1.0536(3) 0.3410(3) 0.0230(14) Uani 1 1 d U
N11 N 0.1806(3) 0.9455(3) 0.3286(3) 0.0230(14) Uani 1 1 d .
N12 N 0.1823(4) 1.0295(4) 0.4119(3) 0.0346(17) Uani 1 1 d .
C1 C 0.3565(4) 0.8583(4) 0.2896(3) 0.0236(17) Uani 1 1 d .
C2 C 0.4587(4) 0.9545(5) 0.3273(3) 0.0328(10) Uani 1 1 d U
H2A H 0.4574 1.0070 0.3459 0.039 Uiso 1 1 calc R
H2B H 0.4960 0.9576 0.2981 0.039 Uiso 1 1 calc R
C3 C 0.4901(4) 0.8940(5) 0.3738(4) 0.0337(8) Uani 1 1 d U
C4 C 0.4880(4) 0.8144(5) 0.3416(3) 0.0336(10) Uani 1 1 d U
H4A H 0.5290 0.8142 0.3151 0.040 Uiso 1 1 calc R
H4B H 0.5004 0.7714 0.3702 0.040 Uiso 1 1 calc R
C5 C 0.3936(4) 0.7136(4) 0.2944(4) 0.0348(10) Uani 1 1 d U
H5A H 0.4424 0.6880 0.2847 0.042 Uiso 1 1 calc R
H5B H 0.3790 0.6876 0.3297 0.042 Uiso 1 1 calc R
C6 C 0.3282(5) 0.7011(4) 0.2448(4) 0.0349(8) Uani 1 1 d U
C7 C 0.2589(4) 0.7583(4) 0.2563(4) 0.0346(10) Uani 1 1 d U
H7A H 0.2159 0.7539 0.2233 0.041 Uiso 1 1 calc R
H7B H 0.2375 0.7404 0.2918 0.041 Uiso 1 1 calc R
C8 C 0.4378(4) 0.8931(5) 0.4229(3) 0.0350(9) Uani 1 1 d U
H8A H 0.3834 0.8790 0.4057 0.042 Uiso 1 1 calc R
H8B H 0.4359 0.9473 0.4385 0.042 Uiso 1 1 calc R
C9 C 0.4631(4) 0.8364(5) 0.4747(4) 0.0407(13) Uani 1 1 d U
H9A H 0.4622 0.7819 0.4605 0.061 Uiso 1 1 calc R
H9B H 0.4265 0.8418 0.5036 0.061 Uiso 1 1 calc R
H9C H 0.5167 0.8498 0.4926 0.061 Uiso 1 1 calc R
C10 C 0.5782(4) 0.9124(5) 0.3969(4) 0.0345(9) Uani 1 1 d U
H10A H 0.5997 0.8685 0.4224 0.041 Uiso 1 1 calc R
H10B H 0.6086 0.9141 0.3634 0.041 Uiso 1 1 calc R
C11 C 0.5923(4) 0.9905(5) 0.4312(4) 0.0386(13) Uani 1 1 d U
H11A H 0.5657 1.0337 0.4083 0.058 Uiso 1 1 calc R
H11B H 0.6491 1.0013 0.4387 0.058 Uiso 1 1 calc R
H11C H 0.5709 0.9859 0.4683 0.058 Uiso 1 1 calc R
C12 C 0.2986(4) 0.6134(4) 0.2475(4) 0.0349(9) Uani 1 1 d U
H12A H 0.2835 0.6038 0.2868 0.042 Uiso 1 1 calc R
H12B H 0.2503 0.6073 0.2191 0.042 Uiso 1 1 calc R
C13 C 0.3574(4) 0.5506(4) 0.2354(4) 0.0359(12) Uani 1 1 d U
H13A H 0.3653 0.5530 0.1943 0.054 Uiso 1 1 calc R
H13B H 0.3371 0.4985 0.2440 0.054 Uiso 1 1 calc R
H13C H 0.4079 0.5599 0.2599 0.054 Uiso 1 1 calc R
C14 C 0.3548(5) 0.7201(5) 0.1848(4) 0.0367(9) Uani 1 1 d U
H14A H 0.3644 0.7776 0.1832 0.044 Uiso 1 1 calc R
H14B H 0.4060 0.6934 0.1830 0.044 Uiso 1 1 calc R
C15 C 0.2979(5) 0.6968(5) 0.1300(4) 0.0434(13) Uani 1 1 d U
H15A H 0.3036 0.6404 0.1222 0.065 Uiso 1 1 calc R
H15B H 0.3107 0.7274 0.0966 0.065 Uiso 1 1 calc R
H15C H 0.2434 0.7078 0.1363 0.065 Uiso 1 1 calc R
C16 C 0.1480(4) 1.1037(4) 0.2107(3) 0.0199(16) Uani 1 1 d .
C17 C 0.0380(4) 1.0155(4) 0.1874(3) 0.0302(9) Uani 1 1 d U
H17A H 0.0229 0.9603 0.1944 0.036 Uiso 1 1 calc R
H17B H 0.0308 1.0244 0.1448 0.036 Uiso 1 1 calc R
C18 C -0.0178(4) 1.0725(4) 0.2161(4) 0.0305(8) Uani 1 1 d U
C19 C 0.0086(4) 1.1551(4) 0.1999(3) 0.0299(9) Uani 1 1 d U
H19A H -0.0184 1.1685 0.1607 0.036 Uiso 1 1 calc R
H19B H -0.0091 1.1936 0.2277 0.036 Uiso 1 1 calc R
C20 C 0.1182(4) 1.2466(4) 0.1877(4) 0.0340(10) Uani 1 1 d U
H20A H 0.1150 1.2797 0.2225 0.041 Uiso 1 1 calc R
H20B H 0.0808 1.2684 0.1552 0.041 Uiso 1 1 calc R
C21 C 0.2018(5) 1.2509(4) 0.1716(4) 0.0342(8) Uani 1 1 d U
C22 C 0.2528(4) 1.2023(4) 0.2191(4) 0.0333(10) Uani 1 1 d U
H22A H 0.3087 1.2048 0.2122 0.040 Uiso 1 1 calc R
H22B H 0.2490 1.2261 0.2576 0.040 Uiso 1 1 calc R
C23 C -0.1049(4) 1.0603(4) 0.1877(4) 0.0314(9) Uani 1 1 d U
H23A H -0.1378 1.1023 0.2019 0.038 Uiso 1 1 calc R
H23B H -0.1071 1.0671 0.1451 0.038 Uiso 1 1 calc R
C24 C -0.1422(4) 0.9797(4) 0.1993(4) 0.0353(12) Uani 1 1 d U
H24A H -0.1096 0.9373 0.1864 0.053 Uiso 1 1 calc R
H24B H -0.1955 0.9768 0.1777 0.053 Uiso 1 1 calc R
H24C H -0.1450 0.9741 0.2410 0.053 Uiso 1 1 calc R
C25 C -0.0066(4) 1.0567(4) 0.2817(3) 0.0311(9) Uani 1 1 d U
H25A H 0.0490 1.0686 0.2973 0.037 Uiso 1 1 calc R
H25B H -0.0152 0.9997 0.2879 0.037 Uiso 1 1 calc R
C26 C -0.0613(4) 1.1039(4) 0.3175(3) 0.0338(12) Uani 1 1 d U
H26A H -0.0603 1.1598 0.3069 0.051 Uiso 1 1 calc R
H26B H -0.0428 1.0978 0.3591 0.051 Uiso 1 1 calc R
H26C H -0.1155 1.0839 0.3090 0.051 Uiso 1 1 calc R
C27 C 0.2033(4) 1.2141(4) 0.1101(4) 0.0351(9) Uani 1 1 d U
H27A H 0.1694 1.1665 0.1068 0.042 Uiso 1 1 calc R
H27B H 0.1798 1.2524 0.0805 0.042 Uiso 1 1 calc R
C28 C 0.2853(4) 1.1909(4) 0.0957(4) 0.0380(12) Uani 1 1 d U
H28A H 0.3194 1.2376 0.0982 0.057 Uiso 1 1 calc R
H28B H 0.2805 1.1693 0.0562 0.057 Uiso 1 1 calc R
H28C H 0.3084 1.1511 0.1236 0.057 Uiso 1 1 calc R
C29 C 0.2322(4) 1.3366(4) 0.1748(4) 0.0354(9) Uani 1 1 d U
H29A H 0.2337 1.3550 0.2155 0.042 Uiso 1 1 calc R
H29B H 0.2873 1.3364 0.1658 0.042 Uiso 1 1 calc R
C30 C 0.1855(5) 1.3972(4) 0.1350(4) 0.0404(13) Uani 1 1 d U
H30A H 0.1860 1.3820 0.0943 0.061 Uiso 1 1 calc R
H30B H 0.2098 1.4493 0.1418 0.061 Uiso 1 1 calc R
H30C H 0.1308 1.3990 0.1436 0.061 Uiso 1 1 calc R
C31 C 0.2936(4) 0.9548(4) 0.1370(3) 0.0257(18) Uani 1 1 d .
C32 C 0.4224(4) 1.0200(5) 0.1634(4) 0.0412(10) Uani 1 1 d U
H32A H 0.4211 1.0768 0.1531 0.049 Uiso 1 1 calc R
H32B H 0.4607 1.0137 0.1992 0.049 Uiso 1 1 calc R
C33 C 0.4532(5) 0.9751(5) 0.1151(4) 0.0420(9) Uani 1 1 d U
C34 C 0.3857(4) 0.9755(5) 0.0642(4) 0.0414(10) Uani 1 1 d U
H34A H 0.3756 1.0303 0.0503 0.050 Uiso 1 1 calc R
H34B H 0.4014 0.9442 0.0315 0.050 Uiso 1 1 calc R
C35 C 0.2585(4) 0.9013(5) 0.0366(3) 0.0339(9) Uani 1 1 d U
H35A H 0.2699 0.8440 0.0382 0.041 Uiso 1 1 calc R
H35B H 0.2670 0.9208 -0.0023 0.041 Uiso 1 1 calc R
C36 C 0.1726(4) 0.9151(5) 0.0456(4) 0.0341(8) Uani 1 1 d U
C37 C 0.1667(4) 0.8877(5) 0.1077(3) 0.0333(9) Uani 1 1 d U
H37A H 0.1131 0.9000 0.1170 0.040 Uiso 1 1 calc R
H37B H 0.1732 0.8297 0.1094 0.040 Uiso 1 1 calc R
C38 C 0.5272(4) 1.0185(5) 0.0963(4) 0.0418(10) Uani 1 1 d U
H38A H 0.5669 1.0239 0.1313 0.050 Uiso 1 1 calc R
H38B H 0.5504 0.9836 0.0688 0.050 Uiso 1 1 calc R
C39 C 0.5158(5) 1.0995(5) 0.0681(4) 0.0433(13) Uani 1 1 d U
H39A H 0.4827 1.0947 0.0304 0.065 Uiso 1 1 calc R
H39B H 0.5674 1.1214 0.0624 0.065 Uiso 1 1 calc R
H39C H 0.4901 1.1346 0.0934 0.065 Uiso 1 1 calc R
C40 C 0.4723(5) 0.8879(5) 0.1288(4) 0.0449(10) Uani 1 1 d DU
H40A H 0.4231 0.8615 0.1367 0.054 Uiso 1 1 calc R
H40B H 0.4886 0.8632 0.0936 0.054 Uiso 1 1 calc R
C41 C 0.5335(5) 0.8723(5) 0.1776(4) 0.0534(14) Uani 1 1 d DU
H41A H 0.5818 0.9009 0.1719 0.080 Uiso 1 1 calc R
H41B H 0.5446 0.8155 0.1799 0.080 Uiso 1 1 calc R
H41C H 0.5153 0.8898 0.2139 0.080 Uiso 1 1 calc R
C42 C 0.1516(4) 1.0038(4) 0.0399(3) 0.0352(9) Uani 1 1 d U
H42A H 0.0964 1.0105 0.0477 0.042 Uiso 1 1 calc R
H42B H 0.1858 1.0326 0.0709 0.042 Uiso 1 1 calc R
C43 C 0.1597(5) 1.0438(5) -0.0187(4) 0.0398(12) Uani 1 1 d U
H43A H 0.2136 1.0362 -0.0280 0.060 Uiso 1 1 calc R
H43B H 0.1489 1.1003 -0.0160 0.060 Uiso 1 1 calc R
H43C H 0.1219 1.0202 -0.0494 0.060 Uiso 1 1 calc R
C44 C 0.1193(4) 0.8629(5) 0.0004(3) 0.0352(9) Uani 1 1 d U
H44A H 0.1273 0.8797 -0.0394 0.042 Uiso 1 1 calc R
H44B H 0.1371 0.8074 0.0052 0.042 Uiso 1 1 calc R
C45 C 0.0311(4) 0.8666(5) 0.0055(4) 0.0393(12) Uani 1 1 d U
H45A H 0.0222 0.8486 0.0443 0.059 Uiso 1 1 calc R
H45B H 0.0020 0.8325 -0.0241 0.059 Uiso 1 1 calc R
H45C H 0.0124 0.9210 -0.0004 0.059 Uiso 1 1 calc R
C46 C 0.2101(4) 1.0091(4) 0.3606(3) 0.0227(17) Uani 1 1 d .
C47 C 0.1224(5) 0.8940(5) 0.3545(3) 0.0377(10) Uani 1 1 d U
H47A H 0.1277 0.8392 0.3407 0.045 Uiso 1 1 calc R
H47B H 0.0682 0.9121 0.3399 0.045 Uiso 1 1 calc R
C48 C 0.1330(5) 0.8940(5) 0.4221(4) 0.0385(9) Uani 1 1 d U
C49 C 0.1264(5) 0.9794(4) 0.4397(4) 0.0385(10) Uani 1 1 d U
H49A H 0.0717 0.9981 0.4279 0.046 Uiso 1 1 calc R
H49B H 0.1382 0.9840 0.4825 0.046 Uiso 1 1 calc R
C50 C 0.2068(5) 1.1013(5) 0.4458(4) 0.0434(11) Uani 1 1 d U
H50A H 0.2464 1.0868 0.4793 0.052 Uiso 1 1 calc R
H50B H 0.1604 1.1238 0.4614 0.052 Uiso 1 1 calc R
C51 C 0.2420(5) 1.1639(5) 0.4097(4) 0.0437(9) Uani 1 1 d U
C52 C 0.3032(5) 1.1191(5) 0.3782(4) 0.0431(11) Uani 1 1 d U
H52A H 0.3285 1.1568 0.3537 0.052 Uiso 1 1 calc R
H52B H 0.3450 1.0975 0.4077 0.052 Uiso 1 1 calc R
C53 C 0.0611(5) 0.8456(5) 0.4395(4) 0.0392(10) Uani 1 1 d U
H53A H 0.0120 0.8641 0.4157 0.047 Uiso 1 1 calc R
H53B H 0.0683 0.7893 0.4301 0.047 Uiso 1 1 calc R
C54 C 0.0508(5) 0.8528(5) 0.5053(3) 0.0429(13) Uani 1 1 d U
H54A H 0.0986 0.8336 0.5292 0.064 Uiso 1 1 calc R
H54B H 0.0053 0.8211 0.5131 0.064 Uiso 1 1 calc R
H54C H 0.0419 0.9081 0.5147 0.064 Uiso 1 1 calc R
C55 C 0.2134(5) 0.8584(5) 0.4487(4) 0.0391(10) Uani 1 1 d U
H55A H 0.2549 0.8988 0.4469 0.047 Uiso 1 1 calc R
H55B H 0.2110 0.8470 0.4904 0.047 Uiso 1 1 calc R
C56 C 0.2389(5) 0.7828(4) 0.4198(4) 0.0410(13) Uani 1 1 d U
H56A H 0.1974 0.7427 0.4196 0.062 Uiso 1 1 calc R
H56B H 0.2880 0.7630 0.4416 0.062 Uiso 1 1 calc R
H56C H 0.2474 0.7943 0.3797 0.062 Uiso 1 1 calc R
C57 C 0.1769(5) 1.2015(5) 0.3646(4) 0.0439(10) Uani 1 1 d U
H57A H 0.2027 1.2398 0.3409 0.053 Uiso 1 1 calc R
H57B H 0.1540 1.1593 0.3380 0.053 Uiso 1 1 calc R
C58 C 0.1097(5) 1.2433(5) 0.3885(4) 0.0466(13) Uani 1 1 d U
H58A H 0.0813 1.2056 0.4101 0.070 Uiso 1 1 calc R
H58B H 0.0734 1.2653 0.3562 0.070 Uiso 1 1 calc R
H58C H 0.1310 1.2859 0.4145 0.070 Uiso 1 1 calc R
C59 C 0.2848(5) 1.2246(5) 0.4520(4) 0.0457(10) Uani 1 1 d U
H59A H 0.2460 1.2458 0.4762 0.055 Uiso 1 1 calc R
H59B H 0.3259 1.1965 0.4783 0.055 Uiso 1 1 calc R
C60 C 0.3236(5) 1.2939(5) 0.4256(4) 0.0517(14) Uani 1 1 d U
H60A H 0.3593 1.2743 0.3990 0.078 Uiso 1 1 calc R
H60B H 0.3538 1.3248 0.4567 0.078 Uiso 1 1 calc R
H60C H 0.2829 1.3272 0.4041 0.078 Uiso 1 1 calc R

loop_
_atom_site_aniso_label
_atom_site_aniso_U_11
_atom_site_aniso_U_22
_atom_site_aniso_U_33
_atom_site_aniso_U_23
_atom_site_aniso_U_13
_atom_site_aniso_U_12
W1 0.01720(15) 0.02046(17) 0.01972(17) -0.00085(14) 0.00395(12) 0.00007(13)
W2 0.01649(15) 0.01923(17) 0.02114(17) 0.00061(14) 0.00410(12) 0.00056(13)
Cl1 0.0235(10) 0.0327(12) 0.0416(13) -0.0040(10) 0.0044(9) -0.0046(8)
Cl2 0.0281(10) 0.0264(11) 0.0467(14) 0.0055(10) 0.0026(9) -0.0051(8)
N1 0.011(3) 0.023(4) 0.025(4) -0.006(3) -0.005(2) -0.001(2)
N2 0.012(3) 0.014(3) 0.029(4) 0.003(3) 0.005(3) -0.005(2)
N3 0.022(3) 0.018(4) 0.036(4) 0.003(3) 0.002(3) 0.006(3)
N4 0.021(3) 0.018(3) 0.016(3) -0.002(3) 0.007(3) -0.007(2)
N5 0.012(3) 0.020(4) 0.033(4) -0.001(3) 0.005(3) -0.009(2)
N6 0.025(3) 0.019(4) 0.037(4) 0.001(3) 0.005(3) 0.002(3)
N8 0.017(3) 0.024(4) 0.029(4) 0.010(3) 0.000(3) -0.004(3)
N7 0.018(3) 0.018(3) 0.021(3) -0.005(3) 0.001(3) -0.006(2)
N9 0.027(3) 0.034(4) 0.019(4) -0.005(3) 0.005(3) 0.000(3)
N10 0.025(3) 0.020(3) 0.025(4) -0.007(3) 0.003(3) -0.002(3)
N11 0.020(3) 0.019(3) 0.031(4) 0.002(3) 0.007(3) 0.002(3)
N12 0.043(4) 0.035(4) 0.031(4) 0.003(3) 0.021(3) -0.003(3)
C1 0.030(4) 0.023(4) 0.021(4) 0.001(3) 0.010(3) 0.002(3)
C2 0.0218(19) 0.041(2) 0.033(2) -0.0020(18) -0.0038(17) 0.0051(17)
C3 0.0231(17) 0.042(2) 0.034(2) -0.0017(16) -0.0045(15) 0.0049(15)
C4 0.0229(19) 0.042(2) 0.034(2) -0.0018(18) -0.0048(17) 0.0051(17)
C5 0.033(2) 0.028(2) 0.044(2) -0.0002(19) 0.0045(18) 0.0024(17)
C6 0.0329(18) 0.0277(18) 0.044(2) -0.0004(17) 0.0046(16) 0.0020(15)
C7 0.032(2) 0.028(2) 0.044(2) -0.0005(19) 0.0049(18) 0.0019(17)
C8 0.0250(18) 0.043(2) 0.034(2) -0.0012(18) -0.0046(16) 0.0049(17)
C9 0.033(2) 0.049(3) 0.037(3) 0.000(2) -0.005(2) 0.004(2)
C10 0.0238(18) 0.043(2) 0.034(2) -0.0018(17) -0.0054(16) 0.0047(17)
C11 0.027(2) 0.047(3) 0.039(3) -0.003(2) -0.008(2) 0.005(2)
C12 0.0328(19) 0.027(2) 0.044(2) -0.0005(18) 0.0043(17) 0.0016(16)
C13 0.034(2) 0.027(2) 0.046(3) -0.001(2) 0.002(2) 0.001(2)
C14 0.036(2) 0.030(2) 0.044(2) -0.0006(18) 0.0037(17) 0.0027(17)
C15 0.045(3) 0.036(3) 0.047(3) -0.001(2) -0.001(2) 0.004(2)
C16 0.028(4) 0.020(4) 0.012(4) 0.007(3) 0.001(3) -0.001(3)
C17 0.0220(18) 0.033(2) 0.036(2) 0.0024(18) 0.0053(17) 0.0014(16)
C18 0.0220(16) 0.0336(19) 0.036(2) 0.0022(16) 0.0054(15) 0.0013(14)
C19 0.0212(18) 0.033(2) 0.036(2) 0.0025(18) 0.0056(17) 0.0017(16)
C20 0.037(2) 0.024(2) 0.041(2) 0.0063(18) 0.0058(18) 0.0017(17)
C21 0.0373(19) 0.0251(19) 0.041(2) 0.0069(16) 0.0065(17) 0.0014(15)
C22 0.036(2) 0.025(2) 0.040(2) 0.0071(18) 0.0068(18) 0.0007(17)
C23 0.0227(17) 0.034(2) 0.037(2) 0.0020(17) 0.0049(16) 0.0008(16)
C24 0.026(2) 0.038(3) 0.042(3) 0.002(2) 0.003(2) -0.002(2)
C25 0.0229(17) 0.034(2) 0.036(2) 0.0018(17) 0.0057(16) 0.0013(16)
C26 0.026(2) 0.037(3) 0.038(3) 0.001(2) 0.004(2) 0.002(2)
C27 0.038(2) 0.026(2) 0.041(2) 0.0065(17) 0.0065(18) 0.0019(16)
C28 0.042(3) 0.031(3) 0.041(3) 0.006(2) 0.007(2) 0.004(2)
C29 0.039(2) 0.026(2) 0.042(2) 0.0078(17) 0.0059(18) 0.0015(16)
C30 0.045(3) 0.029(3) 0.047(3) 0.011(2) 0.003(2) 0.002(2)
C31 0.028(4) 0.018(4) 0.033(5) 0.004(4) 0.009(4) 0.009(3)
C32 0.032(2) 0.049(2) 0.046(2) -0.003(2) 0.0170(18) -0.0065(19)
C33 0.0333(19) 0.049(2) 0.046(2) -0.0028(19) 0.0162(16) -0.0067(18)
C34 0.033(2) 0.049(2) 0.046(2) -0.003(2) 0.0164(18) -0.0066(19)
C35 0.0288(19) 0.040(2) 0.032(2) 0.0001(18) 0.0016(17) 0.0025(17)
C36 0.0292(17) 0.040(2) 0.032(2) 0.0006(17) 0.0013(15) 0.0023(15)
C37 0.0288(19) 0.039(2) 0.031(2) 0.0009(18) 0.0017(17) 0.0025(17)
C38 0.033(2) 0.049(2) 0.046(2) -0.003(2) 0.0164(18) -0.0072(19)
C39 0.036(3) 0.051(3) 0.047(3) -0.004(2) 0.016(2) -0.008(2)
C40 0.036(2) 0.052(2) 0.049(2) -0.002(2) 0.0142(18) -0.0063(19)
C41 0.047(3) 0.058(3) 0.056(3) -0.002(3) 0.008(2) -0.005(2)
C42 0.0306(19) 0.041(2) 0.033(2) 0.0012(18) 0.0011(17) 0.0022(17)
C43 0.037(2) 0.045(3) 0.037(3) 0.003(2) 0.001(2) 0.002(2)
C44 0.0302(18) 0.041(2) 0.033(2) 0.0001(18) 0.0001(17) 0.0023(17)
C45 0.034(2) 0.044(3) 0.038(3) -0.002(2) -0.003(2) 0.002(2)
C46 0.018(4) 0.021(4) 0.028(5) 0.008(4) 0.001(3) 0.008(3)
C47 0.040(2) 0.037(2) 0.039(2) 0.0093(19) 0.0186(19) 0.0034(18)
C48 0.0414(19) 0.038(2) 0.040(2) 0.0096(18) 0.0189(17) 0.0033(16)
C49 0.042(2) 0.038(2) 0.040(2) 0.0094(19) 0.0187(19) 0.0034(18)
C50 0.042(2) 0.053(3) 0.037(2) -0.016(2) 0.0117(19) -0.0027(19)
C51 0.042(2) 0.053(2) 0.038(2) -0.0162(18) 0.0114(17) -0.0031(17)
C52 0.041(2) 0.053(3) 0.037(2) -0.016(2) 0.0117(19) -0.0028(19)
C53 0.043(2) 0.039(2) 0.040(2) 0.0094(19) 0.0197(19) 0.0032(18)
C54 0.049(3) 0.042(3) 0.043(3) 0.009(2) 0.021(2) 0.002(2)
C55 0.042(2) 0.039(2) 0.040(2) 0.0105(19) 0.0183(18) 0.0032(18)
C56 0.042(3) 0.041(3) 0.043(3) 0.012(2) 0.017(2) 0.004(2)
C57 0.043(2) 0.052(3) 0.038(2) -0.0161(19) 0.0108(18) -0.0021(19)
C58 0.045(3) 0.055(3) 0.041(3) -0.016(2) 0.008(2) 0.001(2)
C59 0.044(2) 0.055(3) 0.039(2) -0.0167(19) 0.0108(19) -0.0045(19)
C60 0.051(3) 0.060(3) 0.045(3) -0.018(2) 0.010(2) -0.009(2)

loop_
_atom_type_symbol
_atom_type_description
_atom_type_scat_dispersion_real
_atom_type_scat_dispersion_imag
_atom_type_scat_source
C C 0.0033 0.0016 'International Tables Vol C Tables 4.2.6.8 and 6.1.1.4'
H H 0.0000 0.0000 'International Tables Vol C Tables 4.2.6.8 and 6.1.1.4'
N N 0.0061 0.0033 'International Tables Vol C Tables 4.2.6.8 and 6.1.1.4'
Cl Cl 0.1484 0.1585 'International Tables Vol C Tables 4.2.6.8 and 6.1.1.4'
W W -0.8490 6.8722 'International Tables Vol C Tables 4.2.6.8 and 6.1.1.4'

loop_
_geom_angle_atom_site_label_1
_geom_angle_atom_site_label_2
_geom_angle_atom_site_label_3
_geom_angle
N1 W1 N7 87.8(2)
N1 W1 N10 90.5(2)
N7 W1 N10 177.7(2)
N1 W1 N4 178.3(2)
N7 W1 N4 92.2(2)
N10 W1 N4 89.5(2)
N1 W1 W2 90.41(15)
N7 W1 W2 90.25(14)
N10 W1 W2 91.23(15)
N4 W1 W2 91.25(14)
N1 W1 Cl1 90.26(15)
N7 W1 Cl1 88.03(15)
N10 W1 Cl1 90.51(16)
N4 W1 Cl1 88.09(15)
W2 W1 Cl1 178.13(4)
N5 W2 N2 175.8(2)
N5 W2 N11 94.1(2)
N2 W2 N11 90.0(2)
N5 W2 N8 87.3(2)
N2 W2 N8 88.6(2)
N11 W2 N8 178.5(2)
N5 W2 W1 90.25(14)
N2 W2 W1 90.96(14)
N11 W2 W1 89.90(16)
N8 W2 W1 90.65(15)
N5 W2 Cl2 89.51(15)
N2 W2 Cl2 89.40(15)
N11 W2 Cl2 88.37(16)
N8 W2 Cl2 91.10(15)
W1 W2 Cl2 178.23(4)
C1 N1 C2 119.1(6)
C1 N1 W1 118.9(5)
C2 N1 W1 121.8(4)
C1 N2 C7 117.6(6)
C1 N2 W2 119.2(4)
C7 N2 W2 123.0(4)
C1 N3 C4 123.8(6)
C1 N3 C5 121.8(6)
C4 N3 C5 114.4(6)
C16 N4 C22 116.7(6)
C16 N4 W1 117.1(4)
C22 N4 W1 123.6(4)
C16 N5 C17 114.2(6)
C16 N5 W2 120.9(4)
C17 N5 W2 124.8(4)
C16 N6 C19 124.1(6)
C16 N6 C20 122.3(6)
C19 N6 C20 113.6(6)
C31 N8 C37 119.8(6)
C31 N8 W2 118.9(5)
C37 N8 W2 121.1(4)
C31 N7 C32 117.8(6)
C31 N7 W1 119.6(4)
C32 N7 W1 122.5(5)
C31 N9 C34 121.1(7)
C31 N9 C35 121.5(6)
C34 N9 C35 117.2(6)
C46 N10 C52 118.4(6)
C46 N10 W1 118.3(5)
C52 N10 W1 123.3(4)
C46 N11 C47 117.2(6)
C46 N11 W2 118.6(4)
C47 N11 W2 123.3(5)
C46 N12 C50 123.9(6)
C46 N12 C49 122.9(7)
C50 N12 C49 113.2(6)
N2 C1 N1 118.7(6)
N2 C1 N3 122.4(6)
N1 C1 N3 118.9(7)
N1 C2 C3 114.0(6)
N1 C2 H2A 108.8
C3 C2 H2A 108.8
N1 C2 H2B 108.8
C3 C2 H2B 108.8
H2A C2 H2B 107.6
C2 C3 C8 110.1(6)
C2 C3 C4 105.1(7)
C8 C3 C4 111.8(6)
C2 C3 C10 109.8(6)
C8 C3 C10 112.2(6)
C4 C3 C10 107.5(6)
N3 C4 C3 111.9(6)
N3 C4 H4A 109.2
C3 C4 H4A 109.2
N3 C4 H4B 109.2
C3 C4 H4B 109.2
H4A C4 H4B 107.9
C6 C5 N3 113.4(6)
C6 C5 H5A 108.9
N3 C5 H5A 108.9
C6 C5 H5B 108.9
N3 C5 H5B 108.9
H5A C5 H5B 107.7
C5 C6 C14 112.3(6)
C5 C6 C12 108.2(7)
C14 C6 C12 111.5(6)
C5 C6 C7 106.3(6)
C14 C6 C7 109.7(6)
C12 C6 C7 108.7(6)
N2 C7 C6 114.6(6)
N2 C7 H7A 108.6
C6 C7 H7A 108.6
N2 C7 H7B 108.6
C6 C7 H7B 108.6
H7A C7 H7B 107.6
C3 C8 C9 116.6(6)
C3 C8 H8A 108.1
C9 C8 H8A 108.1
C3 C8 H8B 108.1
C9 C8 H8B 108.1
H8A C8 H8B 107.3
C8 C9 H9A 109.5
C8 C9 H9B 109.5
H9A C9 H9B 109.5
C8 C9 H9C 109.5
H9A C9 H9C 109.5
H9B C9 H9C 109.5
C11 C10 C3 115.1(6)
C11 C10 H10A 108.5
C3 C10 H10A 108.5
C11 C10 H10B 108.5
C3 C10 H10B 108.5
H10A C10 H10B 107.5
C10 C11 H11A 109.5
C10 C11 H11B 109.5
H11A C11 H11B 109.5
C10 C11 H11C 109.5
H11A C11 H11C 109.5
H11B C11 H11C 109.5
C13 C12 C6 115.5(6)
C13 C12 H12A 108.4
C6 C12 H12A 108.4
C13 C12 H12B 108.4
C6 C12 H12B 108.4
H12A C12 H12B 107.5
C12 C13 H13A 109.5
C12 C13 H13B 109.5
H13A C13 H13B 109.5
C12 C13 H13C 109.5
H13A C13 H13C 109.5
H13B C13 H13C 109.5
C15 C14 C6 117.2(7)
C15 C14 H14A 108.0
C6 C14 H14A 108.0
C15 C14 H14B 108.0
C6 C14 H14B 108.0
H14A C14 H14B 107.2
C14 C15 H15A 109.5
C14 C15 H15B 109.5
H15A C15 H15B 109.5
C14 C15 H15C 109.5
H15A C15 H15C 109.5
H15B C15 H15C 109.5
N5 C16 N4 118.1(6)
N5 C16 N6 120.6(6)
N4 C16 N6 121.2(6)
N5 C17 C18 112.3(6)
N5 C17 H17A 109.1
C18 C17 H17A 109.1
N5 C17 H17B 109.1
C18 C17 H17B 109.1
H17A C17 H17B 107.9
C25 C18 C19 113.7(7)
C25 C18 C23 112.5(6)
C19 C18 C23 108.2(6)
C25 C18 C17 108.1(6)
C19 C18 C17 104.2(6)
C23 C18 C17 109.8(6)
N6 C19 C18 114.9(6)
N6 C19 H19A 108.5
C18 C19 H19A 108.5
N6 C19 H19B 108.5
C18 C19 H19B 108.5
H19A C19 H19B 107.5
N6 C20 C21 112.6(6)
N6 C20 H20A 109.1
C21 C20 H20A 109.1
N6 C20 H20B 109.1
C21 C20 H20B 109.1
H20A C20 H20B 107.8
C20 C21 C29 110.7(6)
C20 C21 C22 104.9(6)
C29 C21 C22 108.3(7)
C20 C21 C27 109.5(7)
C29 C21 C27 112.1(6)
C22 C21 C27 111.1(6)
N4 C22 C21 112.7(6)
N4 C22 H22A 109.1
C21 C22 H22A 109.1
N4 C22 H22B 109.1
C21 C22 H22B 109.1
H22A C22 H22B 107.8
C24 C23 C18 115.9(6)
C24 C23 H23A 108.3
C18 C23 H23A 108.3
C24 C23 H23B 108.3
C18 C23 H23B 108.3
H23A C23 H23B 107.4
C23 C24 H24A 109.5
C23 C24 H24B 109.5
H24A C24 H24B 109.5
C23 C24 H24C 109.5
H24A C24 H24C 109.5
H24B C24 H24C 109.5
C18 C25 C26 115.8(6)
C18 C25 H25A 108.3
C26 C25 H25A 108.3
C18 C25 H25B 108.3
C26 C25 H25B 108.3
H25A C25 H25B 107.4
C25 C26 H26A 109.5
C25 C26 H26B 109.5
H26A C26 H26B 109.5
C25 C26 H26C 109.5
H26A C26 H26C 109.5
H26B C26 H26C 109.5
C28 C27 C21 115.3(7)
C28 C27 H27A 108.4
C21 C27 H27A 108.4
C28 C27 H27B 108.4
C21 C27 H27B 108.4
H27A C27 H27B 107.5
C27 C28 H28A 109.5
C27 C28 H28B 109.5
H28A C28 H28B 109.5
C27 C28 H28C 109.5
H28A C28 H28C 109.5
H28B C28 H28C 109.5
C30 C29 C21 117.3(7)
C30 C29 H29A 108.0
C21 C29 H29A 108.0
C30 C29 H29B 108.0
C21 C29 H29B 108.0
H29A C29 H29B 107.2
C29 C30 H30A 109.5
C29 C30 H30B 109.5
H30A C30 H30B 109.5
C29 C30 H30C 109.5
H30A C30 H30C 109.5
H30B C30 H30C 109.5
N8 C31 N7 118.4(7)
N8 C31 N9 120.1(7)
N7 C31 N9 121.4(6)
C33 C32 N7 116.9(7)
C33 C32 H32A 108.1
N7 C32 H32A 108.1
C33 C32 H32B 108.1
N7 C32 H32B 108.1
H32A C32 H32B 107.3
C32 C33 C34 105.6(7)
C32 C33 C40 114.7(7)
C34 C33 C40 106.3(7)
C32 C33 C38 110.0(7)
C34 C33 C38 109.5(7)
C40 C33 C38 110.5(6)
N9 C34 C33 111.0(7)
N9 C34 H34A 109.4
C33 C34 H34A 109.4
N9 C34 H34B 109.4
C33 C34 H34B 109.4
H34A C34 H34B 108.0
N9 C35 C36 110.9(6)
N9 C35 H35A 109.5
C36 C35 H35A 109.5
N9 C35 H35B 109.5
C36 C35 H35B 109.5
H35A C35 H35B 108.1
C37 C36 C35 105.4(6)
C37 C36 C42 109.4(6)
C35 C36 C42 110.6(6)
C37 C36 C44 110.7(6)
C35 C36 C44 107.7(6)
C42 C36 C44 112.7(7)
N8 C37 C36 114.3(6)
N8 C37 H37A 108.7
C36 C37 H37A 108.7
N8 C37 H37B 108.7
C36 C37 H37B 108.7
H37A C37 H37B 107.6
C39 C38 C33 118.7(7)
C39 C38 H38A 107.6
C33 C38 H38A 107.6
C39 C38 H38B 107.6
C33 C38 H38B 107.6
H38A C38 H38B 107.1
C38 C39 H39A 109.5
C38 C39 H39B 109.5
H39A C39 H39B 109.5
C38 C39 H39C 109.5
H39A C39 H39C 109.5
H39B C39 H39C 109.5
C41 C40 C33 116.5(8)
C41 C40 H40A 108.2
C33 C40 H40A 108.2
C41 C40 H40B 108.2
C33 C40 H40B 108.2
H40A C40 H40B 107.3
C40 C41 H41A 109.5
C40 C41 H41B 109.5
H41A C41 H41B 109.5
C40 C41 H41C 109.5
H41A C41 H41C 109.5
H41B C41 H41C 109.5
C43 C42 C36 117.1(6)
C43 C42 H42A 108.0
C36 C42 H42A 108.0
C43 C42 H42B 108.0
C36 C42 H42B 108.0
H42A C42 H42B 107.3
C42 C43 H43A 109.5
C42 C43 H43B 109.5
H43A C43 H43B 109.5
C42 C43 H43C 109.5
H43A C43 H43C 109.5
H43B C43 H43C 109.5
C45 C44 C36 114.5(6)
C45 C44 H44A 108.6
C36 C44 H44A 108.6
C45 C44 H44B 108.6
C36 C44 H44B 108.6
H44A C44 H44B 107.6
C44 C45 H45A 109.5
C44 C45 H45B 109.5
H45A C45 H45B 109.5
C44 C45 H45C 109.5
H45A C45 H45C 109.5
H45B C45 H45C 109.5
N10 C46 N11 119.1(6)
N10 C46 N12 119.6(7)
N11 C46 N12 121.3(6)
N11 C47 C48 114.1(7)
N11 C47 H47A 108.7
C48 C47 H47A 108.7
N11 C47 H47B 108.7
C48 C47 H47B 108.7
H47A C47 H47B 107.6
C49 C48 C55 111.0(7)
C49 C48 C47 105.6(7)
C55 C48 C47 112.3(6)
C49 C48 C53 110.0(6)
C55 C48 C53 112.0(6)
C47 C48 C53 105.6(7)
N12 C49 C48 110.9(6)
N12 C49 H49A 109.5
C48 C49 H49A 109.5
N12 C49 H49B 109.5
C48 C49 H49B 109.5
H49A C49 H49B 108.1
N12 C50 C51 112.8(7)
N12 C50 H50A 109.0
C51 C50 H50A 109.0
N12 C50 H50B 109.0
C51 C50 H50B 109.0
H50A C50 H50B 107.8
C50 C51 C59 107.7(7)
C50 C51 C52 104.9(7)
C59 C51 C52 109.6(7)
C50 C51 C57 110.8(7)
C59 C51 C57 113.0(7)
C52 C51 C57 110.5(7)
N10 C52 C51 113.1(6)
N10 C52 H52A 109.0
C51 C52 H52A 109.0
N10 C52 H52B 109.0
C51 C52 H52B 109.0
H52A C52 H52B 107.8
C54 C53 C48 113.7(7)
C54 C53 H53A 108.8
C48 C53 H53A 108.8
C54 C53 H53B 108.8
C48 C53 H53B 108.8
H53A C53 H53B 107.7
C53 C54 H54A 109.5
C53 C54 H54B 109.5
H54A C54 H54B 109.5
C53 C54 H54C 109.5
H54A C54 H54C 109.5
H54B C54 H54C 109.5
C56 C55 C48 116.0(7)
C56 C55 H55A 108.3
C48 C55 H55A 108.3
C56 C55 H55B 108.3
C48 C55 H55B 108.3
H55A C55 H55B 107.4
C55 C56 H56A 109.5
C55 C56 H56B 109.5
H56A C56 H56B 109.5
C55 C56 H56C 109.5
H56A C56 H56C 109.5
H56B C56 H56C 109.5
C58 C57 C51 117.0(7)
C58 C57 H57A 108.1
C51 C57 H57A 108.1
C58 C57 H57B 108.1
C51 C57 H57B 108.1
H57A C57 H57B 107.3
C57 C58 H58A 109.5
C57 C58 H58B 109.5
H58A C58 H58B 109.5
C57 C58 H58C 109.5
H58A C58 H58C 109.5
H58B C58 H58C 109.5
C60 C59 C51 117.2(7)
C60 C59 H59A 108.0
C51 C59 H59A 108.0
C60 C59 H59B 108.0
C51 C59 H59B 108.0
H59A C59 H59B 107.2
C59 C60 H60A 109.5
C59 C60 H60B 109.5
H60A C60 H60B 109.5
C59 C60 H60C 109.5
H60A C60 H60C 109.5
H60B C60 H60C 109.5

loop_
_geom_bond_atom_site_label_1
_geom_bond_atom_site_label_2
_geom_bond_distance
W1 N1 2.102(6)
W1 N7 2.105(5)
W1 N10 2.107(5)
W1 N4 2.119(6)
W1 W2 2.2575(5)
W1 Cl1 2.8597(19)
W2 N5 2.081(6)
W2 N2 2.097(5)
W2 N11 2.108(6)
W2 N8 2.116(6)
W2 Cl2 2.8392(19)
N1 C1 1.367(8)
N1 C2 1.459(9)
N2 C1 1.350(9)
N2 C7 1.461(8)
N3 C1 1.373(8)
N3 C4 1.446(9)
N3 C5 1.494(9)
N4 C16 1.360(8)
N4 C22 1.470(8)
N5 C16 1.349(8)
N5 C17 1.484(8)
N6 C16 1.367(8)
N6 C19 1.451(8)
N6 C20 1.477(8)
N8 C31 1.352(8)
N8 C37 1.463(9)
N7 C31 1.355(9)
N7 C32 1.491(8)
N9 C31 1.364(9)
N9 C34 1.453(8)
N9 C35 1.464(9)
N10 C46 1.352(8)
N10 C52 1.468(9)
N11 C46 1.353(9)
N11 C47 1.490(8)
N12 C46 1.368(8)
N12 C50 1.463(9)
N12 C49 1.471(8)
C2 C3 1.516(10)
C2 H2A 0.9800
C2 H2B 0.9800
C3 C8 1.521(10)
C3 C4 1.526(10)
C3 C10 1.543(10)
C4 H4A 0.9800
C4 H4B 0.9800
C5 C6 1.492(11)
C5 H5A 0.9800
C5 H5B 0.9800
C6 C14 1.536(10)
C6 C12 1.558(10)
C6 C7 1.564(10)
C7 H7A 0.9800
C7 H7B 0.9800
C8 C9 1.536(10)
C8 H8A 0.9800
C8 H8B 0.9800
C9 H9A 0.9700
C9 H9B 0.9700
C9 H9C 0.9700
C10 C11 1.530(10)
C10 H10A 0.9800
C10 H10B 0.9800
C11 H11A 0.9700
C11 H11B 0.9700
C11 H11C 0.9700
C12 C13 1.499(9)
C12 H12A 0.9800
C12 H12B 0.9800
C13 H13A 0.9700
C13 H13B 0.9700
C13 H13C 0.9700
C14 C15 1.529(11)
C14 H14A 0.9800
C14 H14B 0.9800
C15 H15A 0.9700
C15 H15B 0.9700
C15 H15C 0.9700
C17 C18 1.550(9)
C17 H17A 0.9800
C17 H17B 0.9800
C18 C25 1.513(10)
C18 C19 1.517(9)
C18 C23 1.542(10)
C19 H19A 0.9800
C19 H19B 0.9800
C20 C21 1.508(10)
C20 H20A 0.9800
C20 H20B 0.9800
C21 C29 1.525(10)
C21 C22 1.531(10)
C21 C27 1.544(10)
C22 H22A 0.9800
C22 H22B 0.9800
C23 C24 1.529(9)
C23 H23A 0.9800
C23 H23B 0.9800
C24 H24A 0.9700
C24 H24B 0.9700
C24 H24C 0.9700
C25 C26 1.536(9)
C25 H25A 0.9800
C25 H25B 0.9800
C26 H26A 0.9700
C26 H26B 0.9700
C26 H26C 0.9700
C27 C28 1.516(9)
C27 H27A 0.9800
C27 H27B 0.9800
C28 H28A 0.9700
C28 H28B 0.9700
C28 H28C 0.9700
C29 C30 1.516(10)
C29 H29A 0.9800
C29 H29B 0.9800
C30 H30A 0.9700
C30 H30B 0.9700
C30 H30C 0.9700
C32 C33 1.491(10)
C32 H32A 0.9800
C32 H32B 0.9800
C33 C34 1.520(12)
C33 C40 1.522(11)
C33 C38 1.557(9)
C34 H34A 0.9800
C34 H34B 0.9800
C35 C36 1.511(9)
C35 H35A 0.9800
C35 H35B 0.9800
C36 C37 1.511(10)
C36 C42 1.532(10)
C36 C44 1.551(10)
C37 H37A 0.9800
C37 H37B 0.9800
C38 C39 1.506(10)
C38 H38A 0.9800
C38 H38B 0.9800
C39 H39A 0.9700
C39 H39B 0.9700
C39 H39C 0.9700
C40 C41 1.444(10)
C40 H40A 0.9800
C40 H40B 0.9800
C41 H41A 0.9700
C41 H41B 0.9700
C41 H41C 0.9700
C42 C43 1.525(10)
C42 H42A 0.9800
C42 H42B 0.9800
C43 H43A 0.9700
C43 H43B 0.9700
C43 H43C 0.9700
C44 C45 1.513(9)
C44 H44A 0.9800
C44 H44B 0.9800
C45 H45A 0.9700
C45 H45B 0.9700
C45 H45C 0.9700
C47 C48 1.537(11)
C47 H47A 0.9800
C47 H47B 0.9800
C48 C49 1.496(10)
C48 C55 1.535(11)
C48 C53 1.556(10)
C49 H49A 0.9800
C49 H49B 0.9800
C50 C51 1.508(11)
C50 H50A 0.9800
C50 H50B 0.9800
C51 C59 1.520(11)
C51 C52 1.535(10)
C51 C57 1.542(12)
C52 H52A 0.9800
C52 H52B 0.9800
C53 C54 1.547(10)
C53 H53A 0.9800
C53 H53B 0.9800
C54 H54A 0.9700
C54 H54B 0.9700
C54 H54C 0.9700
C55 C56 1.520(10)
C55 H55A 0.9800
C55 H55B 0.9800
C56 H56A 0.9700
C56 H56B 0.9700
C56 H56C 0.9700
C57 C58 1.498(10)
C57 H57A 0.9800
C57 H57B 0.9800
C58 H58A 0.9700
C58 H58B 0.9700
C58 H58C 0.9700
C59 C60 1.501(11)
C59 H59A 0.9800
C59 H59B 0.9800
C60 H60A 0.9700
C60 H60B 0.9700
C60 H60C 0.9700

loop_
_geom_torsion_atom_site_label_1
_geom_torsion_atom_site_label_2
_geom_torsion_atom_site_label_3
_geom_torsion_atom_site_label_4
_geom_torsion
N1 W1 W2 N5 173.9(2)
N7 W1 W2 N5 -98.3(2)
N10 W1 W2 N5 83.5(2)
N4 W1 W2 N5 -6.0(2)
N1 W1 W2 N2 -10.1(2)
N7 W1 W2 N2 77.7(2)
N10 W1 W2 N2 -100.6(2)
N4 W1 W2 N2 169.9(2)
N1 W1 W2 N11 79.8(2)
N7 W1 W2 N11 167.7(2)
N10 W1 W2 N11 -10.6(2)
N4 W1 W2 N11 -100.1(2)
N1 W1 W2 N8 -98.7(2)
N7 W1 W2 N8 -10.9(2)
N10 W1 W2 N8 170.8(2)
N4 W1 W2 N8 81.3(2)
N7 W1 N1 C1 -77.2(5)
N10 W1 N1 C1 104.3(5)
W2 W1 N1 C1 13.1(5)
Cl1 W1 N1 C1 -165.2(5)
N7 W1 N1 C2 97.2(5)
N10 W1 N1 C2 -81.3(5)
W2 W1 N1 C2 -172.6(5)
Cl1 W1 N1 C2 9.2(5)
N11 W2 N2 C1 -79.1(5)
N8 W2 N2 C1 101.4(5)
W1 W2 N2 C1 10.8(5)
Cl2 W2 N2 C1 -167.5(5)
N11 W2 N2 C7 97.2(5)
N8 W2 N2 C7 -82.3(5)
W1 W2 N2 C7 -172.9(5)
Cl2 W2 N2 C7 8.8(5)
N7 W1 N4 C16 104.7(5)
N10 W1 N4 C16 -76.8(5)
W2 W1 N4 C16 14.4(5)
Cl1 W1 N4 C16 -167.3(5)
N7 W1 N4 C22 -94.1(5)
N10 W1 N4 C22 84.4(5)
W2 W1 N4 C22 175.6(5)
Cl1 W1 N4 C22 -6.2(5)
N11 W2 N5 C16 89.4(5)
N8 W2 N5 C16 -91.1(5)
W1 W2 N5 C16 -0.5(5)
Cl2 W2 N5 C16 177.7(5)
N11 W2 N5 C17 -92.2(5)
N8 W2 N5 C17 87.2(5)
W1 W2 N5 C17 177.9(5)
Cl2 W2 N5 C17 -3.9(5)
N5 W2 N8 C31 102.4(5)
N2 W2 N8 C31 -78.8(5)
W1 W2 N8 C31 12.1(5)
Cl2 W2 N8 C31 -168.2(5)
N5 W2 N8 C37 -73.2(5)
N2 W2 N8 C37 105.6(5)
W1 W2 N8 C37 -163.5(5)
Cl2 W2 N8 C37 16.2(5)
N1 W1 N7 C31 104.3(5)
N4 W1 N7 C31 -77.4(5)
W2 W1 N7 C31 13.9(5)
Cl1 W1 N7 C31 -165.4(5)
N1 W1 N7 C32 -73.9(5)
N4 W1 N7 C32 104.4(5)
W2 W1 N7 C32 -164.3(5)
Cl1 W1 N7 C32 16.4(5)
N1 W1 N10 C46 -83.0(5)
N4 W1 N10 C46 98.6(5)
W2 W1 N10 C46 7.4(5)
Cl1 W1 N10 C46 -173.3(5)
N1 W1 N10 C52 97.1(6)
N4 W1 N10 C52 -81.2(6)
W2 W1 N10 C52 -172.4(6)
Cl1 W1 N10 C52 6.9(6)
N5 W2 N11 C46 -72.6(5)
N2 W2 N11 C46 108.6(5)
W1 W2 N11 C46 17.7(5)
Cl2 W2 N11 C46 -162.0(5)
N5 W2 N11 C47 96.0(5)
N2 W2 N11 C47 -82.8(5)
W1 W2 N11 C47 -173.8(5)
Cl2 W2 N11 C47 6.6(5)
C7 N2 C1 N1 -179.8(6)
W2 N2 C1 N1 -3.3(8)
C7 N2 C1 N3 1.3(9)
W2 N2 C1 N3 177.8(5)
C2 N1 C1 N2 177.6(6)
W1 N1 C1 N2 -7.9(8)
C2 N1 C1 N3 -3.5(9)
W1 N1 C1 N3 171.1(5)
C4 N3 C1 N2 -172.8(6)
C5 N3 C1 N2 6.5(10)
C4 N3 C1 N1 8.3(10)
C5 N3 C1 N1 -172.5(6)
C1 N1 C2 C3 -31.3(9)
W1 N1 C2 C3 154.3(5)
N1 C2 C3 C8 -63.6(8)
N1 C2 C3 C4 57.0(8)
N1 C2 C3 C10 172.4(6)
C1 N3 C4 C3 21.6(10)
C5 N3 C4 C3 -157.7(6)
C2 C3 C4 N3 -50.9(8)
C8 C3 C4 N3 68.5(8)
C10 C3 C4 N3 -167.9(6)
C1 N3 C5 C6 19.4(9)
C4 N3 C5 C6 -161.3(6)
N3 C5 C6 C14 73.7(8)
N3 C5 C6 C12 -162.9(6)
N3 C5 C6 C7 -46.3(8)
C1 N2 C7 C6 -33.4(9)
W2 N2 C7 C6 150.2(5)
C5 C6 C7 N2 55.1(9)
C14 C6 C7 N2 -66.5(9)
C12 C6 C7 N2 171.4(7)
C2 C3 C8 C9 -178.3(7)
C4 C3 C8 C9 65.3(9)
C10 C3 C8 C9 -55.6(9)
C2 C3 C10 C11 66.6(9)
C8 C3 C10 C11 -56.3(9)
C4 C3 C10 C11 -179.6(7)
C5 C6 C12 C13 -67.0(9)
C14 C6 C12 C13 56.9(9)
C7 C6 C12 C13 178.0(7)
C5 C6 C14 C15 170.3(7)
C12 C6 C14 C15 48.7(9)
C7 C6 C14 C15 -71.7(8)
C17 N5 C16 N4 -166.9(6)
W2 N5 C16 N4 11.6(8)
C17 N5 C16 N6 11.6(9)
W2 N5 C16 N6 -169.9(5)
C22 N4 C16 N5 179.7(6)
W1 N4 C16 N5 -17.8(8)
C22 N4 C16 N6 1.2(9)
W1 N4 C16 N6 163.7(5)
C19 N6 C16 N5 12.8(10)
C20 N6 C16 N5 -167.6(6)
C19 N6 C16 N4 -168.7(6)
C20 N6 C16 N4 10.8(10)
C16 N5 C17 C18 -50.6(8)
W2 N5 C17 C18 131.0(5)
N5 C17 C18 C25 -59.8(8)
N5 C17 C18 C19 61.5(8)
N5 C17 C18 C23 177.2(6)
C16 N6 C19 C18 3.2(10)
C20 N6 C19 C18 -176.4(6)
C25 C18 C19 N6 80.0(8)
C23 C18 C19 N6 -154.2(6)
C17 C18 C19 N6 -37.4(9)
C16 N6 C20 C21 16.1(10)
C19 N6 C20 C21 -164.4(7)
N6 C20 C21 C29 -165.3(6)
N6 C20 C21 C22 -48.7(9)
N6 C20 C21 C27 70.6(8)
C16 N4 C22 C21 -39.0(8)
W1 N4 C22 C21 159.8(5)
C20 C21 C22 N4 61.4(8)
C29 C21 C22 N4 179.7(6)
C27 C21 C22 N4 -56.8(8)
C25 C18 C23 C24 -53.5(9)
C19 C18 C23 C24 -180.0(6)
C17 C18 C23 C24 66.9(8)
C19 C18 C25 C26 68.8(8)
C23 C18 C25 C26 -54.7(9)
C17 C18 C25 C26 -176.1(6)
C20 C21 C27 C28 -162.0(6)
C29 C21 C27 C28 74.8(8)
C22 C21 C27 C28 -46.6(9)
C20 C21 C29 C30 -60.3(9)
C22 C21 C29 C30 -174.8(6)
C27 C21 C29 C30 62.3(9)
C37 N8 C31 N7 171.2(6)
W2 N8 C31 N7 -4.4(8)
C37 N8 C31 N9 -9.4(10)
W2 N8 C31 N9 174.9(5)
C32 N7 C31 N8 170.5(6)
W1 N7 C31 N8 -7.7(8)
C32 N7 C31 N9 -8.8(10)
W1 N7 C31 N9 172.9(5)
C34 N9 C31 N8 179.6(6)
C35 N9 C31 N8 5.0(10)
C34 N9 C31 N7 -1.1(10)
C35 N9 C31 N7 -175.7(6)
C31 N7 C32 C33 -17.7(10)
W1 N7 C32 C33 160.4(6)
N7 C32 C33 C34 48.8(9)
N7 C32 C33 C40 -67.9(10)
N7 C32 C33 C38 166.8(7)
C31 N9 C34 C33 35.7(10)
C35 N9 C34 C33 -149.4(7)
C32 C33 C34 N9 -56.1(9)
C40 C33 C34 N9 66.2(8)
C38 C33 C34 N9 -174.4(6)
C31 N9 C35 C36 30.1(10)
C34 N9 C35 C36 -144.8(7)
N9 C35 C36 C37 -55.9(8)
N9 C35 C36 C42 62.3(9)
N9 C35 C36 C44 -174.2(6)
C31 N8 C37 C36 -21.9(9)
W2 N8 C37 C36 153.6(5)
C35 C36 C37 N8 53.2(8)
C42 C36 C37 N8 -65.8(8)
C44 C36 C37 N8 169.5(6)
C32 C33 C38 C39 -65.8(10)
C34 C33 C38 C39 49.8(10)
C40 C33 C38 C39 166.6(7)
C32 C33 C40 C41 -61.6(9)
C34 C33 C40 C41 -177.9(7)
C38 C33 C40 C41 63.4(10)
C37 C36 C42 C43 176.0(6)
C35 C36 C42 C43 60.2(9)
C44 C36 C42 C43 -60.4(9)
C37 C36 C44 C45 62.3(9)
C35 C36 C44 C45 177.1(7)
C42 C36 C44 C45 -60.6(9)
C52 N10 C46 N11 -175.8(6)
W1 N10 C46 N11 4.3(9)
C52 N10 C46 N12 4.7(10)
W1 N10 C46 N12 -175.2(5)
C47 N11 C46 N10 174.6(6)
W2 N11 C46 N10 -16.1(8)
C47 N11 C46 N12 -5.8(10)
W2 N11 C46 N12 163.4(5)
C50 N12 C46 N10 5.0(11)
C49 N12 C46 N10 -172.8(7)
C50 N12 C46 N11 -174.5(7)
C49 N12 C46 N11 7.6(11)
C46 N11 C47 C48 -27.8(9)
W2 N11 C47 C48 163.5(5)
N11 C47 C48 C49 56.8(8)
N11 C47 C48 C55 -64.3(9)
N11 C47 C48 C53 173.4(6)
C46 N12 C49 C48 25.0(11)
C50 N12 C49 C48 -153.0(7)
C55 C48 C49 N12 68.6(9)
C47 C48 C49 N12 -53.3(9)
C53 C48 C49 N12 -166.8(7)
C46 N12 C50 C51 20.0(11)
C49 N12 C50 C51 -162.0(7)
N12 C50 C51 C59 -165.2(7)
N12 C50 C51 C52 -48.4(9)
N12 C50 C51 C57 70.8(9)
C46 N10 C52 C51 -38.4(10)
W1 N10 C52 C51 141.4(6)
C50 C51 C52 N10 58.7(9)
C59 C51 C52 N10 174.1(7)
C57 C51 C52 N10 -60.8(9)
C49 C48 C53 C54 -54.7(9)
C55 C48 C53 C54 69.3(9)
C47 C48 C53 C54 -168.2(7)
C49 C48 C55 C56 -161.3(6)
C47 C48 C55 C56 -43.4(9)
C53 C48 C55 C56 75.2(8)
C50 C51 C57 C58 60.6(10)
C59 C51 C57 C58 -60.4(10)
C52 C51 C57 C58 176.3(7)
C50 C51 C59 C60 -179.0(7)
C52 C51 C59 C60 67.4(10)
C57 C51 C59 C60 -56.3(10)
